data_4026842
loop_
_publ_author_name
'Bharat Kumar'
'Christoph E. Strasser'
'Benjamin T. King'

_publ_section_title
;
 t-Butyl Biphenylation of o-Dibromoarenes: A Route to Soluble Polycyclic
 Aromatic Hydrocarbons
;
_journal_name_full 'Journal of Organic Chemistry'
_journal_page_first 311
_journal_page_last 316
_journal_paper_doi 10.1021/jo2019587
_journal_volume 77
_journal_year 2012
_chemical_formula_moiety 'C48 H38, 3(C6 H6)'
_chemical_formula_sum 'C66 H56'
_chemical_formula_weight 849.15
_chemical_name_systematic
; 
 ? 
;
_space_group_IT_number 148
_symmetry_cell_setting trigonal
_symmetry_Int_Tables_number 148
_symmetry_space_group_name_Hall '-R 3'
_symmetry_space_group_name_H-M 'R -3 :H'
_atom_sites_solution_hydrogens geom
_atom_sites_solution_primary direct
_atom_sites_solution_secondary difmap
_audit_creation_method SHELXL-97
_cell_angle_alpha 90.00
_cell_angle_beta 90.00
_cell_angle_gamma 120.00
_cell_formula_units_Z 9
_cell_length_a 27.8608(8)
_cell_length_b 27.8608(8)
_cell_length_c 16.1433(11)
_cell_measurement_reflns_used 9927
_cell_measurement_temperature 100(2)
_cell_measurement_theta_max 26.044
_cell_measurement_theta_min 2.532
_cell_volume 10852.0(9)
_computing_cell_refinement SAINT
_computing_data_collection 'SAINT (Bruker, 2002)'
_computing_data_reduction SAINT
_computing_structure_refinement 'SHELXL-97 (Sheldrick, 2008)'
_computing_structure_solution 'SHELXS-97 (Sheldrick, 2008)'
_diffrn_ambient_temperature 100(2)
_diffrn_measured_fraction_theta_full 1.000
_diffrn_measured_fraction_theta_max 1.000
_diffrn_measurement_device_type 'Bruker APEX CCD area-detector'
_diffrn_measurement_method '\f- and \w-scans'
_diffrn_radiation_monochromator graphite
_diffrn_radiation_source 'fine-focus sealed tube'
_diffrn_radiation_type MoK\a
_diffrn_radiation_wavelength 0.71073
_diffrn_reflns_av_R_equivalents 0.0376
_diffrn_reflns_av_sigmaI/netI 0.0170
_diffrn_reflns_limit_h_max 34
_diffrn_reflns_limit_h_min -34
_diffrn_reflns_limit_k_max 34
_diffrn_reflns_limit_k_min -34
_diffrn_reflns_limit_l_max 19
_diffrn_reflns_limit_l_min -19
_diffrn_reflns_number 49357
_diffrn_reflns_theta_full 25.00
_diffrn_reflns_theta_max 26.03
_diffrn_reflns_theta_min 1.46
_exptl_absorpt_coefficient_mu 0.066
_exptl_absorpt_correction_T_max 0.9929
_exptl_absorpt_correction_T_min 0.9859
_exptl_absorpt_correction_type multi-scan
_exptl_absorpt_process_details 'SADABS (Bruker, 2002)'
_exptl_crystal_colour 'light yellow'
_exptl_crystal_density_diffrn 1.169
_exptl_crystal_description prism
_exptl_crystal_F_000 4068
_exptl_crystal_size_max 0.22
_exptl_crystal_size_mid 0.21
_exptl_crystal_size_min 0.11
_refine_diff_density_max 0.420
_refine_diff_density_min -0.417
_refine_diff_density_rms 0.066
_refine_ls_extinction_method none
_refine_ls_goodness_of_fit_ref 1.057
_refine_ls_hydrogen_treatment constr
_refine_ls_matrix_type full
_refine_ls_number_parameters 314
_refine_ls_number_reflns 4747
_refine_ls_number_restraints 4
_refine_ls_restrained_S_all 2.533
_refine_ls_R_factor_all 0.0557
_refine_ls_R_factor_gt 0.0470
_refine_ls_shift/su_max 0.000
_refine_ls_shift/su_mean 0.000
_refine_ls_structure_factor_coef Fsqd
_refine_ls_weighting_details 'calc w=1/[\s^2^(Fo^2^)+(0.0731P)^2^+14.3932P] where P=(Fo^2^+2Fc^2^)/3'
_refine_ls_weighting_scheme calc
_refine_ls_wR_factor_gt 0.1271
_refine_ls_wR_factor_ref 0.1366
_reflns_number_gt 4063
_reflns_number_total 4747
_reflns_threshold_expression I>2\s(I)
_cod_data_source_file jo2019587_si_001.cif
_cod_data_source_block c:\users\christ~1\desktop\bharat~1\24\b026
_cod_original_sg_symbol_H-M 'R -3'
_cod_database_code 4026842

loop_
_symmetry_equiv_pos_as_xyz
'x, y, z'
'-y, x-y, z'
'-x+y, -x, z'
'x+2/3, y+1/3, z+1/3'
'-y+2/3, x-y+1/3, z+1/3'
'-x+y+2/3, -x+1/3, z+1/3'
'x+1/3, y+2/3, z+2/3'
'-y+1/3, x-y+2/3, z+2/3'
'-x+y+1/3, -x+2/3, z+2/3'
'-x, -y, -z'
'y, -x+y, -z'
'x-y, x, -z'
'-x+2/3, -y+1/3, -z+1/3'
'y+2/3, -x+y+1/3, -z+1/3'
'x-y+2/3, x+1/3, -z+1/3'
'-x+1/3, -y+2/3, -z+2/3'
'y+1/3, -x+y+2/3, -z+2/3'
'x-y+1/3, x+2/3, -z+2/3'

loop_
_atom_site_label
_atom_site_type_symbol
_atom_site_fract_x
_atom_site_fract_y
_atom_site_fract_z
_atom_site_U_iso_or_equiv
_atom_site_adp_type
_atom_site_occupancy
_atom_site_symmetry_multiplicity
_atom_site_calc_flag
_atom_site_refinement_flags
_atom_site_disorder_assembly
_atom_site_disorder_group
C21 C 0.59210(13) 0.04909(14) 0.91968(19) 0.0186(7) Uani 1 1 d D . .
C13 C 0.48149(13) 0.04727(14) 1.05731(19) 0.0180(7) Uani 1 1 d . . .
C14 C 0.51053(13) 0.02897(13) 1.00587(19) 0.0175(7) Uani 1 1 d . . .
C15 C 0.56048(13) 0.06836(14) 0.96683(19) 0.0181(7) Uani 1 1 d . . .
C3 C 0.57386(13) 0.12383(14) 0.96639(19) 0.0201(7) Uani 1 1 d . . .
H3A H 0.6061 0.1502 0.9376 0.024 Uiso 1 1 calc R . .
C4 C 0.68544(14) 0.13246(15) 0.9447(2) 0.0238(7) Uani 1 1 d . . .
H4A H 0.6699 0.1439 0.9874 0.029 Uiso 1 1 calc R . .
C2 C 0.54130(13) 0.14161(14) 1.0069(2) 0.0202(7) Uani 1 1 d . A .
C17 C 0.67480(14) 0.06788(14) 0.8357(2) 0.0224(7) Uani 1 1 d . . .
C19 C 0.58719(14) -0.02132(14) 0.8227(2) 0.0205(7) Uani 1 1 d . . .
C9 C 0.62396(17) -0.04377(17) 0.6731(2) 0.0316(9) Uani 1 1 d . . .
H9A H 0.6368 -0.0519 0.6234 0.038 Uiso 1 1 calc R . .
C1 C 0.49669(13) 0.10337(14) 1.0542(2) 0.0198(7) Uani 1 1 d . . .
H1A H 0.4759 0.1157 1.0853 0.024 Uiso 1 1 calc R . .
C18 C 0.64025(14) 0.01678(15) 0.7908(2) 0.0225(7) Uani 1 1 d . . .
C7 C 0.73233(15) 0.10029(16) 0.8212(2) 0.0271(8) Uani 1 1 d . . .
H7A H 0.7487 0.0896 0.7787 0.032 Uiso 1 1 calc R . .
C20 C 0.56647(13) -0.00643(14) 0.89601(19) 0.0185(7) Uani 1 1 d . . .
C5 C 0.74175(15) 0.16269(16) 0.9301(2) 0.0284(8) Uani 1 1 d . . .
H5A H 0.7646 0.1943 0.9630 0.034 Uiso 1 1 calc R . .
C6 C 0.76513(15) 0.14678(16) 0.8671(2) 0.0303(9) Uani 1 1 d . . .
H6A H 0.8037 0.1681 0.8560 0.036 Uiso 1 1 calc R . .
C16 C 0.65054(13) 0.08498(14) 0.8977(2) 0.0206(7) Uani 1 1 d . . .
C8 C 0.65753(16) 0.00392(16) 0.7158(2) 0.0291(8) Uani 1 1 d . . .
H8A H 0.6933 0.0290 0.6946 0.035 Uiso 1 1 calc R . .
C11 C 0.55298(15) -0.06918(15) 0.7759(2) 0.0238(7) Uani 1 1 d . . .
H11A H 0.5167 -0.0943 0.7954 0.029 Uiso 1 1 calc R . .
C22 C 0.55448(15) 0.20177(14) 0.9983(2) 0.0252(8) Uani 1 1 d . . .
C10 C 0.57080(16) -0.08052(17) 0.7026(2) 0.0287(8) Uani 1 1 d . . .
H10A H 0.5470 -0.1132 0.6724 0.034 Uiso 1 1 calc R . .
C26 C 0.60818(18) 0.11738(19) 0.1980(3) 0.0400(10) Uani 1 1 d . . .
H26A H 0.5748 0.0833 0.1894 0.048 Uiso 1 1 calc R . .
C31 C 0.65728(19) 0.12572(18) 0.1636(2) 0.0375(10) Uani 1 1 d . . .
H31A H 0.6576 0.0973 0.1315 0.045 Uiso 1 1 calc R . .
C33 C 0.35256(18) 0.12955(17) 0.1652(3) 0.0398(10) Uani 1 1 d . . .
H33A H 0.3657 0.1040 0.1643 0.048 Uiso 1 1 calc R . .
C30 C 0.7057(2) 0.1752(2) 0.1760(3) 0.0427(10) Uani 1 1 d . . .
H30A H 0.7394 0.1809 0.1523 0.051 Uiso 1 1 calc R . .
C29 C 0.7054(2) 0.2165(2) 0.2230(3) 0.0481(11) Uani 1 1 d . . .
H29A H 0.7387 0.2506 0.2312 0.058 Uiso 1 1 calc R . .
C34 C 0.34774(18) 0.15125(18) 0.2399(3) 0.0397(10) Uani 1 1 d . . .
H34A H 0.3577 0.1407 0.2900 0.048 Uiso 1 1 calc R . .
C32 C 0.33834(18) 0.14499(17) 0.0919(3) 0.0386(10) Uani 1 1 d . . .
H32A H 0.3419 0.1302 0.0407 0.046 Uiso 1 1 calc R . .
C28 C 0.6564(2) 0.2080(2) 0.2579(3) 0.0522(12) Uani 1 1 d . . .
H28A H 0.6562 0.2362 0.2908 0.063 Uiso 1 1 calc R . .
C27 C 0.6080(2) 0.1588(2) 0.2449(3) 0.0497(12) Uani 1 1 d . . .
H27A H 0.5743 0.1533 0.2683 0.060 Uiso 1 1 calc R . .
C23 C 0.5233(3) 0.2161(2) 1.0622(4) 0.0388(16) Uani 0.748(9) 1 d PD A 1
H23A H 0.4840 0.1977 1.0475 0.058 Uiso 0.748(9) 1 calc PR A 1
H23B H 0.5385 0.2563 1.0631 0.058 Uiso 0.748(9) 1 calc PR A 1
H23C H 0.5275 0.2036 1.1170 0.058 Uiso 0.748(9) 1 calc PR A 1
C24 C 0.6163(2) 0.2401(2) 1.0098(5) 0.052(2) Uani 0.748(9) 1 d PD A 1
H24A H 0.6356 0.2427 0.9578 0.078 Uiso 0.748(9) 1 calc PR A 1
H24B H 0.6299 0.2254 1.0533 0.078 Uiso 0.748(9) 1 calc PR A 1
H24C H 0.6234 0.2770 1.0258 0.078 Uiso 0.748(9) 1 calc PR A 1
C25 C 0.5352(3) 0.2075(2) 0.9106(3) 0.0458(18) Uani 0.748(9) 1 d PD A 1
H25A H 0.5162 0.1711 0.8837 0.069 Uiso 0.748(9) 1 calc PR A 1
H25B H 0.5675 0.2330 0.8774 0.069 Uiso 0.748(9) 1 calc PR A 1
H25C H 0.5098 0.2221 0.9151 0.069 Uiso 0.748(9) 1 calc PR A 1
C23A C 0.5079(9) 0.2086(8) 0.9863(16) 0.060(4) Uani 0.252(9) 1 d P A 2
H23D H 0.4877 0.1881 0.9368 0.089 Uiso 0.252(9) 1 calc PR A 2
H23F H 0.5203 0.2480 0.9792 0.089 Uiso 0.252(9) 1 calc PR A 2
H23E H 0.4835 0.1942 1.0347 0.089 Uiso 0.252(9) 1 calc PR A 2
C24A C 0.5863(9) 0.2331(8) 1.0835(15) 0.060(4) Uani 0.252(9) 1 d P A 2
H24D H 0.5627 0.2138 1.1312 0.089 Uiso 0.252(9) 1 calc PR A 2
H24E H 0.5941 0.2715 1.0824 0.089 Uiso 0.252(9) 1 calc PR A 2
H24F H 0.6212 0.2327 1.0880 0.089 Uiso 0.252(9) 1 calc PR A 2
C25A C 0.6008(10) 0.2371(8) 0.9334(16) 0.060(4) Uani 0.252(9) 1 d P A 2
H25D H 0.5878 0.2223 0.8777 0.089 Uiso 0.252(9) 1 calc PR A 2
H25E H 0.6343 0.2354 0.9462 0.089 Uiso 0.252(9) 1 calc PR A 2
H25F H 0.6093 0.2757 0.9359 0.089 Uiso 0.252(9) 1 calc PR A 2

loop_
_atom_site_aniso_label
_atom_site_aniso_U_11
_atom_site_aniso_U_22
_atom_site_aniso_U_33
_atom_site_aniso_U_23
_atom_site_aniso_U_13
_atom_site_aniso_U_12
C21 0.0190(15) 0.0269(17) 0.0129(15) 0.0050(12) 0.0012(12) 0.0138(14)
C13 0.0169(15) 0.0256(17) 0.0130(14) 0.0011(12) -0.0014(11) 0.0118(13)
C14 0.0176(15) 0.0249(17) 0.0129(15) 0.0022(12) -0.0017(11) 0.0129(13)
C15 0.0180(15) 0.0246(16) 0.0137(15) 0.0012(12) -0.0012(12) 0.0121(13)
C3 0.0179(15) 0.0250(17) 0.0168(15) 0.0030(13) 0.0007(12) 0.0102(13)
C4 0.0219(16) 0.0298(18) 0.0207(17) 0.0068(13) 0.0026(13) 0.0137(15)
C2 0.0205(16) 0.0234(17) 0.0174(16) -0.0009(12) -0.0031(12) 0.0115(13)
C17 0.0226(17) 0.0298(18) 0.0196(16) 0.0108(13) 0.0056(13) 0.0167(15)
C19 0.0222(16) 0.0300(18) 0.0158(15) 0.0050(13) 0.0023(12) 0.0180(14)
C9 0.042(2) 0.044(2) 0.0192(17) 0.0037(15) 0.0102(15) 0.0299(19)
C1 0.0205(16) 0.0264(17) 0.0160(15) -0.0007(12) -0.0006(12) 0.0144(14)
C18 0.0254(17) 0.0315(18) 0.0188(16) 0.0076(13) 0.0049(13) 0.0203(15)
C7 0.0243(18) 0.035(2) 0.0260(18) 0.0137(15) 0.0107(14) 0.0182(16)
C20 0.0178(15) 0.0278(17) 0.0150(15) 0.0035(12) 0.0004(12) 0.0152(14)
C5 0.0218(17) 0.0316(19) 0.0281(19) 0.0076(15) 0.0003(14) 0.0106(15)
C6 0.0192(17) 0.036(2) 0.033(2) 0.0153(16) 0.0076(14) 0.0122(15)
C16 0.0196(16) 0.0271(17) 0.0185(16) 0.0086(13) 0.0032(12) 0.0142(14)
C8 0.0318(19) 0.038(2) 0.0247(18) 0.0095(15) 0.0118(15) 0.0231(17)
C11 0.0250(17) 0.0327(19) 0.0192(16) 0.0020(14) 0.0012(13) 0.0185(15)
C22 0.0274(18) 0.0238(17) 0.0260(18) 0.0026(13) 0.0033(14) 0.0140(15)
C10 0.036(2) 0.038(2) 0.0199(17) -0.0012(15) 0.0003(14) 0.0241(17)
C26 0.038(2) 0.046(2) 0.036(2) -0.0083(18) -0.0148(18) 0.021(2)
C31 0.053(3) 0.044(2) 0.0220(19) 0.0011(16) -0.0039(17) 0.029(2)
C33 0.041(2) 0.033(2) 0.050(3) 0.0056(18) 0.0017(19) 0.0216(19)
C30 0.047(3) 0.053(3) 0.029(2) 0.0110(19) 0.0067(18) 0.025(2)
C29 0.047(3) 0.042(2) 0.041(3) 0.001(2) -0.003(2) 0.012(2)
C34 0.041(2) 0.038(2) 0.039(2) 0.0080(18) -0.0032(18) 0.0194(19)
C32 0.039(2) 0.033(2) 0.040(2) 0.0014(17) 0.0026(18) 0.0155(18)
C28 0.056(3) 0.049(3) 0.054(3) -0.017(2) -0.010(2) 0.028(2)
C27 0.038(2) 0.060(3) 0.055(3) -0.019(2) -0.012(2) 0.028(2)
C23 0.056(4) 0.024(3) 0.039(3) 0.004(2) 0.018(3) 0.023(3)
C24 0.028(3) 0.022(3) 0.099(6) -0.004(3) -0.002(3) 0.008(2)
C25 0.085(5) 0.036(3) 0.031(3) 0.002(2) -0.008(3) 0.042(3)
C23A 0.063(8) 0.031(6) 0.085(11) 0.013(6) 0.010(7) 0.024(6)
C24A 0.063(8) 0.031(6) 0.085(11) 0.013(6) 0.010(7) 0.024(6)
C25A 0.063(8) 0.031(6) 0.085(11) 0.013(6) 0.010(7) 0.024(6)

loop_
_atom_type_symbol
_atom_type_description
_atom_type_scat_dispersion_real
_atom_type_scat_dispersion_imag
_atom_type_scat_source
C C 0.0033 0.0016 'International Tables Vol C Tables 4.2.6.8 and 6.1.1.4'
H H 0.0000 0.0000 'International Tables Vol C Tables 4.2.6.8 and 6.1.1.4'

loop_
_geom_angle_atom_site_label_1
_geom_angle_atom_site_label_2
_geom_angle_atom_site_label_3
_geom_angle
_geom_angle_site_symmetry_1
_geom_angle_site_symmetry_3
C20 C21 C15 119.0(3) . .
C20 C21 C16 117.9(3) . .
C15 C21 C16 123.1(3) . .
C1 C13 C14 118.1(3) . .
C1 C13 C20 122.4(3) . 10_657
C14 C13 C20 119.1(3) . 10_657
C15 C14 C13 119.8(3) . .
C15 C14 C14 120.3(4) . 10_657
C13 C14 C14 119.8(4) . 10_657
C3 C15 C14 118.3(3) . .
C3 C15 C21 122.0(3) . .
C14 C15 C21 119.2(3) . .
C2 C3 C15 122.0(3) . .
C2 C3 H3A 119.0 . .
C15 C3 H3A 119.0 . .
C5 C4 C16 121.4(3) . .
C5 C4 H4A 119.3 . .
C16 C4 H4A 119.3 . .
C1 C2 C3 118.4(3) . .
C1 C2 C22 121.4(3) . .
C3 C2 C22 120.2(3) . .
C7 C17 C16 118.8(3) . .
C7 C17 C18 122.0(3) . .
C16 C17 C18 119.2(3) . .
C11 C19 C18 118.3(3) . .
C11 C19 C20 121.7(3) . .
C18 C19 C20 119.5(3) . .
C8 C9 C10 119.9(3) . .
C8 C9 H9A 120.0 . .
C10 C9 H9A 120.0 . .
C2 C1 C13 122.0(3) . .
C2 C1 H1A 119.0 . .
C13 C1 H1A 119.0 . .
C8 C18 C19 118.7(3) . .
C8 C18 C17 122.2(3) . .
C19 C18 C17 119.0(3) . .
C6 C7 C17 121.5(3) . .
C6 C7 H7A 119.2 . .
C17 C7 H7A 119.2 . .
C21 C20 C13 119.0(3) . 10_657
C21 C20 C19 118.7(3) . .
C13 C20 C19 122.3(3) 10_657 .
C4 C5 C6 120.0(4) . .
C4 C5 H5A 120.0 . .
C6 C5 H5A 120.0 . .
C7 C6 C5 119.9(3) . .
C7 C6 H6A 120.1 . .
C5 C6 H6A 120.1 . .
C4 C16 C17 118.4(3) . .
C4 C16 C21 121.3(3) . .
C17 C16 C21 119.7(3) . .
C9 C8 C18 121.6(3) . .
C9 C8 H8A 119.2 . .
C18 C8 H8A 119.2 . .
C10 C11 C19 121.7(3) . .
C10 C11 H11A 119.1 . .
C19 C11 H11A 119.1 . .
C23A C22 C24 135.8(9) . .
C23A C22 C23 51.5(11) . .
C24 C22 C23 109.1(4) . .
C23A C22 C2 115.1(8) . .
C24 C22 C2 109.0(3) . .
C23 C22 C2 111.6(3) . .
C23A C22 C25 58.2(11) . .
C24 C22 C25 111.7(5) . .
C23 C22 C25 108.6(4) . .
C2 C22 C25 106.9(3) . .
C23A C22 C25A 110.3(13) . .
C24 C22 C25A 49.6(10) . .
C23 C22 C25A 133.2(8) . .
C2 C22 C25A 114.8(8) . .
C25 C22 C25A 62.9(10) . .
C23A C22 C24A 109.4(13) . .
C24 C22 C24A 53.0(9) . .
C23 C22 C24A 61.2(8) . .
C2 C22 C24A 106.0(7) . .
C25 C22 C24A 146.9(7) . .
C25A C22 C24A 99.8(12) . .
C11 C10 C9 119.7(4) . .
C11 C10 H10A 120.1 . .
C9 C10 H10A 120.1 . .
C27 C26 C31 119.7(4) . .
C27 C26 H26A 120.1 . .
C31 C26 H26A 120.1 . .
C30 C31 C26 120.1(4) . .
C30 C31 H31A 119.9 . .
C26 C31 H31A 119.9 . .
C32 C33 C34 120.2(4) . .
C32 C33 H33A 119.9 . .
C34 C33 H33A 119.9 . .
C31 C30 C29 120.0(4) . .
C31 C30 H30A 120.0 . .
C29 C30 H30A 120.0 . .
C30 C29 C28 119.9(4) . .
C30 C29 H29A 120.0 . .
C28 C29 H29A 120.0 . .
C33 C34 C32 120.0(4) . 13
C33 C34 H34A 120.0 . .
C32 C34 H34A 120.0 13 .
C33 C32 C34 119.7(4) . 13
C33 C32 H32A 120.1 . .
C34 C32 H32A 120.1 13 .
C27 C28 C29 120.0(5) . .
C27 C28 H28A 120.0 . .
C29 C28 H28A 120.0 . .
C28 C27 C26 120.2(5) . .
C28 C27 H27A 119.9 . .
C26 C27 H27A 119.9 . .
C22 C23 H23A 109.5 . .
C22 C23 H23B 109.5 . .
H23A C23 H23B 109.5 . .
C22 C23 H23C 109.5 . .
H23A C23 H23C 109.5 . .
H23B C23 H23C 109.5 . .
C22 C24 H24A 109.5 . .
C22 C24 H24B 109.5 . .
H24A C24 H24B 109.5 . .
C22 C24 H24C 109.5 . .
H24A C24 H24C 109.5 . .
H24B C24 H24C 109.5 . .
C22 C25 H25A 109.5 . .
C22 C25 H25B 109.5 . .
H25A C25 H25B 109.5 . .
C22 C25 H25C 109.5 . .
H25A C25 H25C 109.5 . .
H25B C25 H25C 109.5 . .
C22 C23A H23D 109.5 . .
C22 C23A H23F 109.5 . .
H23D C23A H23F 109.5 . .
C22 C23A H23E 109.5 . .
H23D C23A H23E 109.5 . .
H23F C23A H23E 109.5 . .
C22 C24A H24D 109.5 . .
C22 C24A H24E 109.5 . .
H24D C24A H24E 109.5 . .
C22 C24A H24F 109.5 . .
H24D C24A H24F 109.5 . .
H24E C24A H24F 109.5 . .
C22 C25A H25D 109.5 . .
C22 C25A H25E 109.5 . .
H25D C25A H25E 109.5 . .
C22 C25A H25F 109.5 . .
H25D C25A H25F 109.5 . .
H25E C25A H25F 109.5 . .

loop_
_geom_bond_atom_site_label_1
_geom_bond_atom_site_label_2
_geom_bond_distance
_geom_bond_site_symmetry_2
C21 C20 1.394(5) .
C21 C15 1.455(4) .
C21 C16 1.466(4) .
C13 C1 1.401(5) .
C13 C14 1.420(4) .
C13 C20 1.459(4) 10_657
C14 C15 1.418(5) .
C14 C14 1.428(6) 10_657
C15 C3 1.397(5) .
C3 C2 1.395(5) .
C3 H3A 0.9500 .
C4 C5 1.380(5) .
C4 C16 1.409(5) .
C4 H4A 0.9500 .
C2 C1 1.392(5) .
C2 C22 1.532(5) .
C17 C7 1.411(5) .
C17 C16 1.417(5) .
C17 C18 1.452(5) .
C19 C11 1.409(5) .
C19 C18 1.417(5) .
C19 C20 1.465(4) .
C9 C8 1.369(6) .
C9 C10 1.398(6) .
C9 H9A 0.9500 .
C1 H1A 0.9500 .
C18 C8 1.413(5) .
C7 C6 1.370(6) .
C7 H7A 0.9500 .
C20 C13 1.459(4) 10_657
C5 C6 1.395(5) .
C5 H5A 0.9500 .
C6 H6A 0.9500 .
C8 H8A 0.9500 .
C11 C10 1.379(5) .
C11 H11A 0.9500 .
C22 C23A 1.42(2) .
C22 C24 1.518(7) .
C22 C23 1.525(6) .
C22 C25 1.551(6) .
C22 C25A 1.57(2) .
C22 C24A 1.63(2) .
C10 H10A 0.9500 .
C26 C27 1.382(6) .
C26 C31 1.384(6) .
C26 H26A 0.9500 .
C31 C30 1.379(7) .
C31 H31A 0.9500 .
C33 C32 1.382(6) .
C33 C34 1.385(6) .
C33 H33A 0.9500 .
C30 C29 1.382(7) .
C30 H30A 0.9500 .
C29 C28 1.383(7) .
C29 H29A 0.9500 .
C34 C32 1.386(6) 13
C34 H34A 0.9500 .
C32 C34 1.386(6) 13
C32 H32A 0.9500 .
C28 C27 1.377(7) .
C28 H28A 0.9500 .
C27 H27A 0.9500 .
C23 H23A 0.9800 .
C23 H23B 0.9800 .
C23 H23C 0.9800 .
C24 H24A 0.9800 .
C24 H24B 0.9800 .
C24 H24C 0.9800 .
C25 H25A 0.9800 .
C25 H25B 0.9800 .
C25 H25C 0.9800 .
C23A H23D 0.9800 .
C23A H23F 0.9800 .
C23A H23E 0.9800 .
C24A H24D 0.9800 .
C24A H24E 0.9800 .
C24A H24F 0.9800 .
C25A H25D 0.9800 .
C25A H25E 0.9800 .
C25A H25F 0.9800 .

loop_
_geom_torsion_atom_site_label_1
_geom_torsion_atom_site_label_2
_geom_torsion_atom_site_label_3
_geom_torsion_atom_site_label_4
_geom_torsion
_geom_torsion_site_symmetry_1
_geom_torsion_site_symmetry_4
C1 C13 C14 C15 13.1(4) . .
C20 C13 C14 C15 -173.5(3) 10_657 .
C1 C13 C14 C14 -167.2(3) . 10_657
C20 C13 C14 C14 6.1(5) 10_657 10_657
C13 C14 C15 C3 -12.8(4) . .
C14 C14 C15 C3 167.6(3) 10_657 .
C13 C14 C15 C21 175.1(3) . .
C14 C14 C15 C21 -4.5(5) 10_657 .
C20 C21 C15 C3 -155.4(3) . .
C16 C21 C15 C3 26.5(5) . .
C20 C21 C15 C14 16.3(4) . .
C16 C21 C15 C14 -161.8(3) . .
C14 C15 C3 C2 3.6(5) . .
C21 C15 C3 C2 175.5(3) . .
C15 C3 C2 C1 5.0(5) . .
C15 C3 C2 C22 -174.4(3) . .
C3 C2 C1 C13 -4.6(5) . .
C22 C2 C1 C13 174.8(3) . .
C14 C13 C1 C2 -4.4(5) . .
C20 C13 C1 C2 -177.5(3) 10_657 .
C11 C19 C18 C8 -3.0(5) . .
C20 C19 C18 C8 -174.3(3) . .
C11 C19 C18 C17 176.5(3) . .
C20 C19 C18 C17 5.1(4) . .
C7 C17 C18 C8 -17.9(5) . .
C16 C17 C18 C8 164.1(3) . .
C7 C17 C18 C19 162.7(3) . .
C16 C17 C18 C19 -15.3(5) . .
C16 C17 C7 C6 1.7(5) . .
C18 C17 C7 C6 -176.3(3) . .
C15 C21 C20 C13 -22.9(4) . 10_657
C16 C21 C20 C13 155.3(3) . 10_657
C15 C21 C20 C19 154.3(3) . .
C16 C21 C20 C19 -27.5(4) . .
C11 C19 C20 C21 -154.4(3) . .
C18 C19 C20 C21 16.6(4) . .
C11 C19 C20 C13 22.7(5) . 10_657
C18 C19 C20 C13 -166.2(3) . 10_657
C16 C4 C5 C6 0.7(5) . .
C17 C7 C6 C5 0.5(5) . .
C4 C5 C6 C7 -1.7(5) . .
C5 C4 C16 C17 1.5(5) . .
C5 C4 C16 C21 172.4(3) . .
C7 C17 C16 C4 -2.7(5) . .
C18 C17 C16 C4 175.4(3) . .
C7 C17 C16 C21 -173.7(3) . .
C18 C17 C16 C21 4.3(4) . .
C20 C21 C16 C4 -153.6(3) . .
C15 C21 C16 C4 24.5(5) . .
C20 C21 C16 C17 17.2(4) . .
C15 C21 C16 C17 -164.6(3) . .
C10 C9 C8 C18 1.3(6) . .
C19 C18 C8 C9 1.1(5) . .
C17 C18 C8 C9 -178.3(3) . .
C18 C19 C11 C10 2.7(5) . .
C20 C19 C11 C10 173.8(3) . .
C1 C2 C22 C23A -42.3(13) . .
C3 C2 C22 C23A 137.0(12) . .
C1 C2 C22 C24 134.6(5) . .
C3 C2 C22 C24 -46.1(5) . .
C1 C2 C22 C23 14.0(5) . .
C3 C2 C22 C23 -166.6(4) . .
C1 C2 C22 C25 -104.6(4) . .
C3 C2 C22 C25 74.8(5) . .
C1 C2 C22 C25A -172.0(11) . .
C3 C2 C22 C25A 7.3(12) . .
C1 C2 C22 C24A 78.8(9) . .
C3 C2 C22 C24A -101.8(9) . .
C19 C11 C10 C9 -0.3(5) . .
C8 C9 C10 C11 -1.7(6) . .
C27 C26 C31 C30 -0.1(6) . .
C26 C31 C30 C29 0.2(6) . .
C31 C30 C29 C28 0.3(7) . .
C32 C33 C34 C32 0.4(7) . 13
C34 C33 C32 C34 -0.4(7) . 13
C30 C29 C28 C27 -0.9(8) . .
C29 C28 C27 C26 0.9(8) . .
C31 C26 C27 C28 -0.4(7) . .
